data_8104880
loop_
_publ_author_name
'Manana, Pholani'
'Hosten, Eric C.'
'Betz, Richard'

_publ_section_title
;
 Crystal structure of DL-\a-(methylaminomethyl)benzyl alcohol, C9H13NO
;
_journal_issue 1
_journal_name_full 'Zeitschrift f\"ur Kristallographie - New Crystal Structures'
_journal_page_first 51
_journal_page_last 53
_journal_paper_doi 10.1515/ncrs-2020-0433
_journal_volume 236
_journal_year 2021
_chemical_formula_moiety 'C9 H13 N O'
_chemical_formula_sum 'C9 H13 N O'
_chemical_formula_weight 151.20
_chemical_name_common 'DL-\a-(Methylaminomethyl)benzyl alcohol'
_chemical_name_systematic 'DL-\a-(Methylaminomethyl)benzyl alcohol'
_space_group_IT_number 60
_space_group_name_Hall '-P 2n 2ab'
_space_group_name_H-M_alt 'P b c n'
_symmetry_cell_setting orthorhombic
_symmetry_Int_Tables_number 60
_symmetry_space_group_name_Hall '-P 2n 2ab'
_symmetry_space_group_name_H-M 'P b c n'
_atom_sites_solution_hydrogens mixed
_atom_sites_solution_primary SHELXS
_atom_sites_solution_secondary difmap
_cell_angle_alpha 90.00
_cell_angle_beta 90.00
_cell_angle_gamma 90.00
_cell_formula_units_Z 8
_cell_length_a 29.554(4)
_cell_length_b 7.4930(11)
_cell_length_c 8.2800(10)
_cell_measurement_reflns_used 4225
_cell_measurement_temperature 200(2)
_cell_measurement_theta_max 25.27
_cell_measurement_theta_min 2.72
_cell_volume 1833.6(4)
_computing_cell_refinement 'SAINT [1]'
_computing_data_collection 'APEX2 [1]'
_computing_data_reduction 'SAINT [1]'
_computing_molecular_graphics 'ORTEP3 [3], Mercury [4]'
_computing_publication_material 'SHELXL-97 [2], PLATON [5]'
_computing_structure_refinement 'SHELXL-97 [2]'
_computing_structure_solution 'SHELXS-97 [2]'
_diffrn_ambient_temperature 200(2)
_diffrn_measured_fraction_theta_full 0.988
_diffrn_measured_fraction_theta_max 0.988
_diffrn_measurement_device_type 'Bruker APEX-II CCD'
_diffrn_measurement_method '\f and \w scans'
_diffrn_radiation_monochromator graphite
_diffrn_radiation_type MoK\a
_diffrn_radiation_wavelength 0.71069
_diffrn_reflns_av_R_equivalents 0.0375
_diffrn_reflns_av_sigmaI/netI 0.0288
_diffrn_reflns_limit_h_max 35
_diffrn_reflns_limit_h_min -39
_diffrn_reflns_limit_k_max 7
_diffrn_reflns_limit_k_min -9
_diffrn_reflns_limit_l_max 10
_diffrn_reflns_limit_l_min -10
_diffrn_reflns_number 14634
_diffrn_reflns_theta_full 28.15
_diffrn_reflns_theta_max 28.15
_diffrn_reflns_theta_min 2.76
_exptl_absorpt_coefficient_mu 0.071
_exptl_absorpt_correction_T_max 1.0000
_exptl_absorpt_correction_T_min 0.8105
_exptl_absorpt_correction_type numerical
_exptl_absorpt_process_details
;                                                              
SADABS [6]                                       
;
_exptl_crystal_colour colourless
_exptl_crystal_density_diffrn 1.095
_exptl_crystal_density_method 'not measured'
_exptl_crystal_description rod
_exptl_crystal_F_000 656
_exptl_crystal_size_max 0.578
_exptl_crystal_size_mid 0.21
_exptl_crystal_size_min 0.154
_refine_diff_density_max 0.180
_refine_diff_density_min -0.166
_refine_diff_density_rms 0.042
_refine_ls_extinction_coef .
_refine_ls_extinction_method none
_refine_ls_goodness_of_fit_ref 1.117
_refine_ls_hydrogen_treatment mixed
_refine_ls_matrix_type full
_refine_ls_number_parameters 106
_refine_ls_number_reflns 2212
_refine_ls_number_restraints 0
_refine_ls_restrained_S_all 1.117
_refine_ls_R_factor_all 0.0994
_refine_ls_R_factor_gt 0.0737
_refine_ls_shift/su_max 0.000
_refine_ls_shift/su_mean 0.000
_refine_ls_structure_factor_coef Fsqd
_refine_ls_weighting_details 'w=1/[\s^2^(Fo^2^)+(0.015P)^2^+3.2P] where P=(Fo^2^+2Fc^2^)/3'
_refine_ls_weighting_scheme calc
_refine_ls_wR_factor_gt 0.1542
_refine_ls_wR_factor_ref 0.1646
_reflns_number_gt 1614
_reflns_number_total 2212
_reflns_threshold_expression >2sigma(I)
_cod_data_source_file suppl_j_ncrs-2020-0433_suppl.cif
_cod_data_source_block g
_cod_depositor_comments
;
The following automatic conversions were performed:

data item '_symmetry_cell_setting' value 'Orthorhombic' was changed
to 'orthorhombic' in accordance with the built-in table derived from
the CIF Core dictionary named 'cif_core.dic' version 2.4.5 last
updated on 2014-11-21.

Automatic conversion script
Id: cif_fix_values 8738 2021-04-28 16:35:53Z antanas 
;
_cod_original_sg_symbol_H-M 'Pbcn '
_cod_database_code 8104880
_shelx_space_group_comment
;
The symmetry employed for this shelxl refinement is uniquely defined
by the following loop, which should always be used as a source of
symmetry information in preference to the above space-group names.
They are only intended as comments.
;

loop_
_symmetry_equiv_pos_as_xyz
'x, y, z'
'-x+1/2, -y+1/2, z+1/2'
'x+1/2, -y+1/2, -z'
'-x, y, -z+1/2'
'-x, -y, -z'
'x-1/2, y-1/2, -z-1/2'
'-x-1/2, y-1/2, z'
'x, -y, z-1/2'

loop_
_atom_site_label
_atom_site_type_symbol
_atom_site_fract_x
_atom_site_fract_y
_atom_site_fract_z
_atom_site_U_iso_or_equiv
_atom_site_adp_type
_atom_site_occupancy
_atom_site_symmetry_multiplicity
_atom_site_calc_flag
_atom_site_refinement_flags
_atom_site_disorder_assembly
_atom_site_disorder_group
O1 O 0.05354(5) 0.3666(2) 0.10111(19) 0.0433(4) Uani 1 1 d . . .
H1 H 0.0511 0.4566 0.0412 0.065 Uiso 1 1 calc R . .
N1 N 0.04979(7) 0.3113(3) 0.4387(2) 0.0403(5) Uani 1 1 d . . .
H71 H 0.0231(8) 0.323(3) 0.376(3) 0.048(7) Uiso 1 1 d . . .
C1 C 0.13570(7) 0.3290(3) 0.1002(3) 0.0378(5) Uani 1 1 d . . .
C2 C 0.13387(10) 0.2038(4) -0.0231(3) 0.0521(7) Uani 1 1 d . . .
H2 H 0.1056 0.1526 -0.0524 0.063 Uiso 1 1 calc R . .
C3 C 0.17290(12) 0.1526(5) -0.1041(4) 0.0740(9) Uani 1 1 d . . .
H3 H 0.1713 0.0659 -0.1876 0.089 Uiso 1 1 calc R . .
C4 C 0.21366(11) 0.2264(5) -0.0640(4) 0.0754(10) Uani 1 1 d . . .
H4 H 0.2404 0.1904 -0.1190 0.090 Uiso 1 1 calc R . .
C5 C 0.21597(9) 0.3527(5) 0.0559(4) 0.0700(9) Uani 1 1 d . . .
H5 H 0.2442 0.4058 0.0825 0.084 Uiso 1 1 calc R . .
C6 C 0.17713(8) 0.4028(4) 0.1380(3) 0.0530(7) Uani 1 1 d . . .
H6 H 0.1791 0.4893 0.2216 0.064 Uiso 1 1 calc R . .
C7 C 0.09381(7) 0.3803(3) 0.1941(3) 0.0359(5) Uani 1 1 d . . .
H7 H 0.0971 0.5059 0.2331 0.043 Uiso 1 1 calc R . .
C8 C 0.08810(8) 0.2571(3) 0.3392(3) 0.0391(5) Uani 1 1 d . . .
H8A H 0.0834 0.1333 0.3011 0.047 Uiso 1 1 calc R . .
H8B H 0.1160 0.2593 0.4051 0.047 Uiso 1 1 calc R . .
C9 C 0.04157(10) 0.1851(4) 0.5710(3) 0.0581(7) Uani 1 1 d . . .
H9A H 0.0396 0.0637 0.5274 0.087 Uiso 1 1 calc R . .
H9B H 0.0131 0.2157 0.6252 0.087 Uiso 1 1 calc R . .
H9C H 0.0665 0.1916 0.6487 0.087 Uiso 1 1 calc R . .

loop_
_atom_site_aniso_label
_atom_site_aniso_U_11
_atom_site_aniso_U_22
_atom_site_aniso_U_33
_atom_site_aniso_U_23
_atom_site_aniso_U_13
_atom_site_aniso_U_12
O1 0.0421(9) 0.0469(10) 0.0408(9) 0.0108(7) -0.0058(7) -0.0049(7)
N1 0.0446(11) 0.0474(11) 0.0288(9) -0.0033(8) -0.0010(8) 0.0012(9)
C1 0.0430(12) 0.0363(12) 0.0341(11) 0.0060(10) -0.0009(9) 0.0005(10)
C2 0.0623(16) 0.0473(15) 0.0468(14) -0.0069(12) 0.0093(12) -0.0044(13)
C3 0.091(2) 0.068(2) 0.063(2) -0.0028(17) 0.0236(18) 0.0151(18)
C4 0.067(2) 0.093(3) 0.067(2) 0.028(2) 0.0251(17) 0.0292(18)
C5 0.0414(14) 0.099(3) 0.069(2) 0.028(2) -0.0006(14) -0.0012(15)
C6 0.0470(14) 0.0643(17) 0.0477(14) 0.0053(13) -0.0059(11) -0.0060(12)
C7 0.0397(11) 0.0308(10) 0.0372(11) -0.0003(9) -0.0059(9) -0.0003(9)
C8 0.0459(12) 0.0386(12) 0.0329(11) 0.0002(10) -0.0020(10) 0.0042(10)
C9 0.0667(17) 0.0667(18) 0.0410(14) 0.0069(13) 0.0039(13) -0.0077(14)

loop_
_atom_type_symbol
_atom_type_description
_atom_type_scat_dispersion_real
_atom_type_scat_dispersion_imag
_atom_type_scat_source
C C 0.0033 0.0016 'International Tables Vol C Tables 4.2.6.8 and 6.1.1.4'
H H 0.0000 0.0000 'International Tables Vol C Tables 4.2.6.8 and 6.1.1.4'
N N 0.0061 0.0033 'International Tables Vol C Tables 4.2.6.8 and 6.1.1.4'
O O 0.0106 0.0060 'International Tables Vol C Tables 4.2.6.8 and 6.1.1.4'

loop_
_geom_angle_atom_site_label_1
_geom_angle_atom_site_label_2
_geom_angle_atom_site_label_3
_geom_angle
_geom_angle_site_symmetry_1
_geom_angle_site_symmetry_3
C7 O1 H1 109.5 . .
C8 N1 C9 111.8(2) . .
C8 N1 H71 111.2(14) . .
C9 N1 H71 109.5(15) . .
C6 C1 C2 118.2(2) . .
C6 C1 C7 120.6(2) . .
C2 C1 C7 121.2(2) . .
C1 C2 C3 120.7(3) . .
C1 C2 H2 119.7 . .
C3 C2 H2 119.7 . .
C4 C3 C2 120.2(3) . .
C4 C3 H3 119.9 . .
C2 C3 H3 119.9 . .
C3 C4 C5 119.9(3) . .
C3 C4 H4 120.1 . .
C5 C4 H4 120.1 . .
C4 C5 C6 120.0(3) . .
C4 C5 H5 120.0 . .
C6 C5 H5 120.0 . .
C1 C6 C5 121.0(3) . .
C1 C6 H6 119.5 . .
C5 C6 H6 119.5 . .
O1 C7 C1 112.90(18) . .
O1 C7 C8 106.88(17) . .
C1 C7 C8 110.01(17) . .
O1 C7 H7 109.0 . .
C1 C7 H7 109.0 . .
C8 C7 H7 109.0 . .
N1 C8 C7 111.26(18) . .
N1 C8 H8A 109.4 . .
C7 C8 H8A 109.4 . .
N1 C8 H8B 109.4 . .
C7 C8 H8B 109.4 . .
H8A C8 H8B 108.0 . .
N1 C9 H9A 109.5 . .
N1 C9 H9B 109.5 . .
H9A C9 H9B 109.5 . .
N1 C9 H9C 109.5 . .
H9A C9 H9C 109.5 . .
H9B C9 H9C 109.5 . .

loop_
_geom_bond_atom_site_label_1
_geom_bond_atom_site_label_2
_geom_bond_distance
_geom_bond_site_symmetry_2
O1 C7 1.421(2) .
O1 H1 0.8400 .
N1 C8 1.458(3) .
N1 C9 1.467(3) .
N1 H71 0.95(2) .
C1 C6 1.379(3) .
C1 C2 1.388(3) .
C1 C7 1.511(3) .
C2 C3 1.388(4) .
C2 H2 0.9500 .
C3 C4 1.367(5) .
C3 H3 0.9500 .
C4 C5 1.373(5) .
C4 H4 0.9500 .
C5 C6 1.386(4) .
C5 H5 0.9500 .
C6 H6 0.9500 .
C7 C8 1.525(3) .
C7 H7 1.0000 .
C8 H8A 0.9900 .
C8 H8B 0.9900 .
C9 H9A 0.9800 .
C9 H9B 0.9800 .
C9 H9C 0.9800 .

loop_
_geom_hbond_atom_site_label_D
_geom_hbond_atom_site_label_H
_geom_hbond_atom_site_label_A
_geom_hbond_distance_DH
_geom_hbond_distance_HA
_geom_hbond_distance_DA
_geom_hbond_angle_DHA
_geom_hbond_site_symmetry_A
O1 H1 N1 0.84 1.94 2.765(3) 169.1 8_565
N1 H71 O1 0.95(2) 2.30(2) 3.100(3) 142(2) 4

loop_
_geom_torsion_atom_site_label_1
_geom_torsion_atom_site_label_2
_geom_torsion_atom_site_label_3
_geom_torsion_atom_site_label_4
_geom_torsion
_geom_torsion_site_symmetry_1
_geom_torsion_site_symmetry_2
_geom_torsion_site_symmetry_3
_geom_torsion_site_symmetry_4
C6 C1 C2 C3 1.0(4) . . . .
C7 C1 C2 C3 -177.4(2) . . . .
C1 C2 C3 C4 -0.6(5) . . . .
C2 C3 C4 C5 -0.5(5) . . . .
C3 C4 C5 C6 1.1(5) . . . .
C2 C1 C6 C5 -0.4(4) . . . .
C7 C1 C6 C5 178.0(2) . . . .
C4 C5 C6 C1 -0.7(4) . . . .
C6 C1 C7 O1 151.5(2) . . . .
C2 C1 C7 O1 -30.1(3) . . . .
C6 C1 C7 C8 -89.2(3) . . . .
C2 C1 C7 C8 89.2(3) . . . .
C9 N1 C8 C7 175.14(19) . . . .
O1 C7 C8 N1 -61.2(2) . . . .
C1 C7 C8 N1 175.89(18) . . . .
